data_4088381
loop_
_publ_author_name
'Ouyang, Zhenwu'
'Meng, Yinshan'
'Cheng, Jun'
'Xiao, Jie'
'Gao, Song'
'Deng, Liang'

_publ_section_title
;
 Three- and Four-Coordinate Homoleptic Iron(I)--NHC Complexes: Synthesis
 and Characterization
;
_journal_issue 10
_journal_name_full Organometallics
_journal_page_first 1361
_journal_paper_doi 10.1021/acs.organomet.6b00047
_journal_volume 35
_journal_year 2016
_chemical_formula_moiety 'C28 H48 Fe N8, C24 H20 B'
_chemical_formula_sum 'C52 H68 B Fe N8'
_chemical_formula_weight 871.80
_space_group_crystal_system monoclinic
_space_group_IT_number 14
_space_group_name_Hall '-P 2yn'
_space_group_name_H-M_alt 'P 1 21/n 1'
_atom_sites_solution_hydrogens geom
_atom_sites_solution_primary direct
_audit_creation_date 2014-08-12
_audit_creation_method
;
Olex2 1.2
(compiled 2014.07.22 svn.r2960 for OlexSys, GUI svn.r4862)
;
_cell_angle_alpha 90
_cell_angle_beta 93.407(2)
_cell_angle_gamma 90
_cell_formula_units_Z 4
_cell_length_a 11.5838(11)
_cell_length_b 23.941(2)
_cell_length_c 18.6950(18)
_cell_measurement_reflns_used 3732
_cell_measurement_temperature 130
_cell_measurement_theta_max 21.41
_cell_measurement_theta_min 2.19
_cell_volume 5175.5(8)
_computing_cell_refinement 'SAINT v7.68A (Bruker, 2009)'
_computing_data_reduction 'SAINT v7.68A (Bruker, 2009)'
_computing_molecular_graphics 'Olex2 (Dolomanov et al., 2009)'
_computing_publication_material 'Olex2 (Dolomanov et al., 2009)'
_computing_structure_refinement 'XL (Sheldrick, 2008)'
_computing_structure_solution 'ShelXS (Sheldrick, 2008)'
_diffrn_ambient_temperature 130
_diffrn_measured_fraction_theta_full 1.000
_diffrn_measured_fraction_theta_max 0.992
_diffrn_measurement_device_type 'Bruker APEX-II CCD'
_diffrn_measurement_method '\f and \w scans'
_diffrn_radiation_monochromator graphite
_diffrn_radiation_type MoK\a
_diffrn_radiation_wavelength 0.71073
_diffrn_reflns_av_R_equivalents 0.0974
_diffrn_reflns_av_unetI/netI 0.1201
_diffrn_reflns_Laue_measured_fraction_full 1.000
_diffrn_reflns_Laue_measured_fraction_max 0.992
_diffrn_reflns_limit_h_max 14
_diffrn_reflns_limit_h_min -16
_diffrn_reflns_limit_k_max 34
_diffrn_reflns_limit_k_min -34
_diffrn_reflns_limit_l_max 25
_diffrn_reflns_limit_l_min -26
_diffrn_reflns_number 52961
_diffrn_reflns_point_group_measured_fraction_full 1.000
_diffrn_reflns_point_group_measured_fraction_max 0.992
_diffrn_reflns_theta_full 26.000
_diffrn_reflns_theta_max 30.647
_diffrn_reflns_theta_min 1.383
_diffrn_standards_number 0
_exptl_absorpt_coefficient_mu 0.332
_exptl_absorpt_correction_T_max 0.7461
_exptl_absorpt_correction_T_min 0.6984
_exptl_absorpt_correction_type multi-scan
_exptl_absorpt_process_details
;
SADABS-2008/1 (Bruker,2008) was used for absorption correction.
wR2(int) was 0.0604 before and 0.0512 after correction.
The Ratio of minimum to maximum transmission is 0.9361.
The \l/2 correction factor is 0.0015.
;
_exptl_crystal_colour orange
_exptl_crystal_colour_lustre clear
_exptl_crystal_colour_modifier dark
_exptl_crystal_colour_primary orange
_exptl_crystal_density_diffrn 1.119
_exptl_crystal_description block
_exptl_crystal_F_000 1868
_exptl_crystal_size_max 0.25
_exptl_crystal_size_mid 0.16
_exptl_crystal_size_min 0.12
_refine_diff_density_max 0.393
_refine_diff_density_min -0.406
_refine_diff_density_rms 0.063
_refine_ls_extinction_method none
_refine_ls_goodness_of_fit_ref 0.900
_refine_ls_hydrogen_treatment constr
_refine_ls_matrix_type full
_refine_ls_number_parameters 575
_refine_ls_number_reflns 15866
_refine_ls_number_restraints 0
_refine_ls_restrained_S_all 0.900
_refine_ls_R_factor_all 0.1328
_refine_ls_R_factor_gt 0.0603
_refine_ls_shift/su_max 0.001
_refine_ls_shift/su_mean 0.000
_refine_ls_structure_factor_coef Fsqd
_refine_ls_weighting_details 'w=1/[\s^2^(Fo^2^)+(0.0544P)^2^] where P=(Fo^2^+2Fc^2^)/3'
_refine_ls_weighting_scheme calc
_refine_ls_wR_factor_gt 0.1168
_refine_ls_wR_factor_ref 0.1326
_reflns_Friedel_coverage 0.000
_reflns_number_gt 7960
_reflns_number_total 15866
_reflns_threshold_expression 'I > 2\s(I)'
_cod_data_source_file om6b00047_si_002.cif
_cod_data_source_block 1
_cod_original_cell_volume 5175.5(9)
_cod_database_code 4088381
_shelxl_version_number 2014-3
_shelx_space_group_comment
;
The symmetry employed for this shelxl refinement is uniquely defined
by the following loop, which should always be used as a source of
symmetry information in preference to the above space-group names.
They are only intended as comments.
;
_shelx_estimated_absorpt_t_max 0.961
_shelx_estimated_absorpt_t_min 0.922
_olex2_refinement_description
;
1. Fixed Uiso
 At 1.2 times of:
  All C(H) groups
 At 1.5 times of:
  All C(H,H,H) groups
2.a Aromatic/amide H refined with riding coordinates:
 C30(H30), C31(H31), C32(H32), C33(H33), C34(H34), C36(H36), C37(H37),
 C38(H38), C39(H39), C40(H40), C42(H42), C43(H43), C44(H44), C45(H45), C46(H46),
  C48(H48), C49(H49), C50(H50), C51(H51), C52(H52)
2.b Idealised Me refined as rotating group:
 C7(H7A,H7B,H7C), C8(H8A,H8B,H8C), C9(H9A,H9B,H9C), C10(H10A,H10B,H10C),
 C13(H13A,H13B,H13C), C14(H14A,H14B,H14C), C15(H15A,H15B,H15C), C16(H16A,H16B,
 H16C), C19(H19A,H19B,H19C), C20(H20A,H20B,H20C), C21(H21A,H21B,H21C), C22(H22A,
 H22B,H22C), C25(H25A,H25B,H25C), C26(H26A,H26B,H26C), C27(H27A,H27B,H27C),
 C28(H28A,H28B,H28C)
;
_olex2_submission_special_instructions 'No special instructions were received'

loop_
_space_group_symop_operation_xyz
'x, y, z'
'-x+1/2, y+1/2, -z+1/2'
'-x, -y, -z'
'x-1/2, -y-1/2, z-1/2'

loop_
_atom_site_label
_atom_site_type_symbol
_atom_site_fract_x
_atom_site_fract_y
_atom_site_fract_z
_atom_site_U_iso_or_equiv
_atom_site_adp_type
_atom_site_occupancy
_atom_site_site_symmetry_order
_atom_site_calc_flag
_atom_site_refinement_flags_posn
Fe1 Fe 0.06471(3) 0.00389(2) 0.27887(2) 0.02344(8) Uani 1 1 d .
N1 N -0.02684(15) -0.04633(7) 0.13446(9) 0.0255(4) Uani 1 1 d .
N2 N 0.15317(16) -0.02990(8) 0.12951(9) 0.0271(4) Uani 1 1 d .
N3 N 0.27900(15) 0.05847(8) 0.36371(9) 0.0277(4) Uani 1 1 d .
N4 N 0.23053(16) 0.10062(8) 0.26627(9) 0.0286(4) Uani 1 1 d .
N5 N -0.09068(15) 0.07198(7) 0.37105(8) 0.0239(4) Uani 1 1 d .
N6 N -0.15109(15) 0.08398(7) 0.26268(8) 0.0238(4) Uani 1 1 d .
N7 N -0.02428(14) -0.09350(8) 0.37346(9) 0.0235(4) Uani 1 1 d .
N8 N 0.14533(15) -0.10840(7) 0.33943(9) 0.0251(4) Uani 1 1 d .
C1 C 0.06494(19) -0.02490(9) 0.17483(11) 0.0258(5) Uani 1 1 d .
C2 C 0.20247(18) 0.05481(9) 0.30521(11) 0.0257(5) Uani 1 1 d .
C3 C -0.06584(18) 0.05679(9) 0.30282(10) 0.0239(5) Uani 1 1 d .
C4 C 0.05859(17) -0.06907(9) 0.33455(10) 0.0224(4) Uani 1 1 d .
C5 C 0.0028(2) -0.06322(9) 0.06675(11) 0.0284(5) Uani 1 1 d .
C6 C 0.1162(2) -0.05322(9) 0.06378(11) 0.0302(5) Uani 1 1 d .
C7 C -0.0827(2) -0.08676(11) 0.01255(12) 0.0380(6) Uani 1 1 d .
H7A H -0.1138 -0.1208 0.0304 0.057 Uiso 1 1 calc GR
H7B H -0.0455 -0.0942 -0.0309 0.057 Uiso 1 1 calc GR
H7C H -0.1442 -0.0604 0.0031 0.057 Uiso 1 1 calc GR
C8 C 0.1973(2) -0.06289(10) 0.00557(12) 0.0404(6) Uani 1 1 d .
H8A H 0.2340 -0.0283 -0.0059 0.061 Uiso 1 1 calc GR
H8B H 0.1549 -0.0770 -0.0363 0.061 Uiso 1 1 calc GR
H8C H 0.2551 -0.0896 0.0215 0.061 Uiso 1 1 calc GR
C9 C -0.14094(19) -0.05367(10) 0.16098(12) 0.0316(5) Uani 1 1 d .
H9A H -0.1409 -0.0405 0.2095 0.047 Uiso 1 1 calc GR
H9B H -0.1611 -0.0926 0.1595 0.047 Uiso 1 1 calc GR
H9C H -0.1964 -0.0328 0.1315 0.047 Uiso 1 1 calc GR
C10 C 0.2718(2) -0.01382(10) 0.14752(12) 0.0360(6) Uani 1 1 d .
H10A H 0.3204 -0.0463 0.1477 0.054 Uiso 1 1 calc GR
H10B H 0.2772 0.0031 0.1941 0.054 Uiso 1 1 calc GR
H10C H 0.2965 0.0124 0.1127 0.054 Uiso 1 1 calc GR
C11 C 0.35063(19) 0.10517(10) 0.36110(12) 0.0324(5) Uani 1 1 d .
C12 C 0.32040(19) 0.13189(10) 0.29964(12) 0.0315(5) Uani 1 1 d .
C13 C 0.4377(2) 0.11967(12) 0.42033(14) 0.0463(7) Uani 1 1 d .
H13A H 0.4933 0.0901 0.4263 0.069 Uiso 1 1 calc GR
H13B H 0.3994 0.1246 0.4640 0.069 Uiso 1 1 calc GR
H13C H 0.4763 0.1537 0.4088 0.069 Uiso 1 1 calc GR
C14 C 0.3621(2) 0.18458(11) 0.26893(14) 0.0425(6) Uani 1 1 d .
H14A H 0.2997 0.2110 0.2646 0.064 Uiso 1 1 calc GR
H14B H 0.3900 0.1774 0.2225 0.064 Uiso 1 1 calc GR
H14C H 0.4236 0.1996 0.2998 0.064 Uiso 1 1 calc GR
C15 C 0.2859(2) 0.01804(10) 0.42117(12) 0.0339(6) Uani 1 1 d .
H15A H 0.3604 0.0003 0.4231 0.051 Uiso 1 1 calc GR
H15B H 0.2267 -0.0096 0.4128 0.051 Uiso 1 1 calc GR
H15C H 0.2753 0.0366 0.4659 0.051 Uiso 1 1 calc GR
C16 C 0.1667(2) 0.11771(11) 0.20096(12) 0.0366(6) Uani 1 1 d .
H16A H 0.1195 0.1495 0.2106 0.055 Uiso 1 1 calc GR
H16B H 0.1184 0.0875 0.1834 0.055 Uiso 1 1 calc GR
H16C H 0.2199 0.1275 0.1655 0.055 Uiso 1 1 calc GR
C17 C -0.18755(18) 0.10625(9) 0.37288(11) 0.0255(5) Uani 1 1 d .
C18 C -0.22622(18) 0.11387(9) 0.30461(11) 0.0241(5) Uani 1 1 d .
C19 C -0.2304(2) 0.12769(11) 0.44104(11) 0.0362(6) Uani 1 1 d .
H19A H -0.2532 0.0969 0.4699 0.054 Uiso 1 1 calc GR
H19B H -0.2957 0.1517 0.4307 0.054 Uiso 1 1 calc GR
H19C H -0.1701 0.1484 0.4665 0.054 Uiso 1 1 calc GR
C20 C -0.32699(19) 0.14553(10) 0.27270(11) 0.0315(5) Uani 1 1 d .
H20A H -0.3833 0.1199 0.2520 0.047 Uiso 1 1 calc GR
H20B H -0.3018 0.1701 0.2361 0.047 Uiso 1 1 calc GR
H20C H -0.3610 0.1671 0.3093 0.047 Uiso 1 1 calc GR
C21 C -0.0192(2) 0.05501(10) 0.43380(10) 0.0311(5) Uani 1 1 d .
H21A H 0.0359 0.0839 0.4463 0.047 Uiso 1 1 calc GR
H21B H 0.0210 0.0212 0.4235 0.047 Uiso 1 1 calc GR
H21C H -0.0672 0.0488 0.4731 0.047 Uiso 1 1 calc GR
C22 C -0.1562(2) 0.08616(10) 0.18479(10) 0.0315(5) Uani 1 1 d .
H22A H -0.2312 0.0742 0.1662 0.047 Uiso 1 1 calc GR
H22B H -0.0981 0.0620 0.1672 0.047 Uiso 1 1 calc GR
H22C H -0.1426 0.1238 0.1695 0.047 Uiso 1 1 calc GR
C23 C 0.00913(19) -0.14581(9) 0.40056(11) 0.0259(5) Uani 1 1 d .
C24 C 0.11605(19) -0.15515(9) 0.37839(11) 0.0281(5) Uani 1 1 d .
C25 C -0.0645(2) -0.18060(11) 0.44544(12) 0.0393(6) Uani 1 1 d .
H25A H -0.0327 -0.2176 0.4497 0.059 Uiso 1 1 calc GR
H25B H -0.1414 -0.1825 0.4234 0.059 Uiso 1 1 calc GR
H25C H -0.0670 -0.1642 0.4922 0.059 Uiso 1 1 calc GR
C26 C 0.1948(2) -0.20381(10) 0.39051(13) 0.0404(6) Uani 1 1 d .
H26A H 0.1590 -0.2309 0.4199 0.061 Uiso 1 1 calc GR
H26B H 0.2662 -0.1915 0.4141 0.061 Uiso 1 1 calc GR
H26C H 0.2101 -0.2204 0.3453 0.061 Uiso 1 1 calc GR
C27 C -0.13818(18) -0.07012(10) 0.38070(11) 0.0296(5) Uani 1 1 d .
H27A H -0.1958 -0.0966 0.3639 0.044 Uiso 1 1 calc GR
H27B H -0.1462 -0.0365 0.3528 0.044 Uiso 1 1 calc GR
H27C H -0.1481 -0.0617 0.4302 0.044 Uiso 1 1 calc GR
C28 C 0.25091(19) -0.10297(11) 0.30142(13) 0.0366(6) Uani 1 1 d .
H28A H 0.3147 -0.1183 0.3301 0.055 Uiso 1 1 calc GR
H28B H 0.2654 -0.0642 0.2923 0.055 Uiso 1 1 calc GR
H28C H 0.2423 -0.1228 0.2568 0.055 Uiso 1 1 calc GR
C29 C -0.27610(18) -0.20525(9) 0.21086(11) 0.0232(4) Uani 1 1 d .
C30 C -0.2686(2) -0.22482(10) 0.14079(11) 0.0295(5) Uani 1 1 d .
H30 H -0.3357 -0.2367 0.1155 0.035 Uiso 1 1 calc R
C31 C -0.1645(2) -0.22720(10) 0.10739(11) 0.0314(5) Uani 1 1 d .
H31 H -0.1636 -0.2400 0.0605 0.038 Uiso 1 1 calc R
C32 C -0.0632(2) -0.21086(10) 0.14309(12) 0.0314(5) Uani 1 1 d .
H32 H 0.0064 -0.2130 0.1209 0.038 Uiso 1 1 calc R
C33 C -0.06619(19) -0.19125(10) 0.21253(12) 0.0310(5) Uani 1 1 d .
H33 H 0.0016 -0.1801 0.2377 0.037 Uiso 1 1 calc R
C34 C -0.17108(18) -0.18836(9) 0.24429(11) 0.0261(5) Uani 1 1 d .
H34 H -0.1715 -0.1743 0.2907 0.031 Uiso 1 1 calc R
C35 C -0.50734(18) -0.21921(9) 0.19799(10) 0.0240(5) Uani 1 1 d .
C36 C -0.59345(19) -0.18369(10) 0.16941(11) 0.0291(5) Uani 1 1 d .
H36 H -0.5899 -0.1459 0.1810 0.035 Uiso 1 1 calc R
C37 C -0.6848(2) -0.20279(11) 0.12400(12) 0.0358(6) Uani 1 1 d .
H37 H -0.7408 -0.1778 0.1061 0.043 Uiso 1 1 calc R
C38 C -0.6926(2) -0.25817(11) 0.10550(12) 0.0368(6) Uani 1 1 d .
H38 H -0.7530 -0.2708 0.0747 0.044 Uiso 1 1 calc R
C39 C -0.60972(19) -0.29483(10) 0.13328(11) 0.0308(5) Uani 1 1 d .
H39 H -0.6144 -0.3326 0.1217 0.037 Uiso 1 1 calc R
C40 C -0.51961(18) -0.27536(9) 0.17832(11) 0.0261(5) Uani 1 1 d .
H40 H -0.4646 -0.3008 0.1964 0.031 Uiso 1 1 calc R
C41 C -0.39930(18) -0.23944(9) 0.32439(10) 0.0239(5) Uani 1 1 d .
C42 C -0.30228(19) -0.25950(9) 0.36350(11) 0.0261(5) Uani 1 1 d .
H42 H -0.2301 -0.2545 0.3452 0.031 Uiso 1 1 calc R
C43 C -0.3084(2) -0.28659(10) 0.42853(11) 0.0324(5) Uani 1 1 d .
H43 H -0.2409 -0.2984 0.4534 0.039 Uiso 1 1 calc R
C44 C -0.4144(2) -0.29624(10) 0.45677(12) 0.0349(6) Uani 1 1 d .
H44 H -0.4190 -0.3143 0.5005 0.042 Uiso 1 1 calc R
C45 C -0.5128(2) -0.27845(10) 0.41859(12) 0.0354(6) Uani 1 1 d .
H45 H -0.5850 -0.2850 0.4362 0.042 Uiso 1 1 calc R
C46 C -0.5047(2) -0.25089(10) 0.35411(12) 0.0318(5) Uani 1 1 d .
H46 H -0.5725 -0.2394 0.3293 0.038 Uiso 1 1 calc R
C47 C -0.41041(17) -0.13433(9) 0.27734(11) 0.0267(5) Uani 1 1 d .
C48 C -0.40039(19) -0.09089(10) 0.22807(13) 0.0348(6) Uani 1 1 d .
H48 H -0.3862 -0.0999 0.1810 0.042 Uiso 1 1 calc R
C49 C -0.4106(2) -0.03519(11) 0.24622(16) 0.0461(7) Uani 1 1 d .
H49 H -0.4043 -0.0078 0.2114 0.055 Uiso 1 1 calc R
C50 C -0.4303(2) -0.01990(12) 0.31621(16) 0.0472(7) Uani 1 1 d .
H50 H -0.4367 0.0175 0.3288 0.057 Uiso 1 1 calc R
C51 C -0.4401(2) -0.06131(11) 0.36610(14) 0.0410(6) Uani 1 1 d .
H51 H -0.4530 -0.0518 0.4132 0.049 Uiso 1 1 calc R
C52 C -0.43098(18) -0.11719(10) 0.34736(12) 0.0303(5) Uani 1 1 d .
H52 H -0.4388 -0.1443 0.3824 0.036 Uiso 1 1 calc R
B1 B -0.3976(2) -0.19991(10) 0.25208(12) 0.0228(5) Uani 1 1 d .

loop_
_atom_site_aniso_label
_atom_site_aniso_U_11
_atom_site_aniso_U_22
_atom_site_aniso_U_33
_atom_site_aniso_U_23
_atom_site_aniso_U_13
_atom_site_aniso_U_12
Fe1 0.02368(16) 0.02797(18) 0.01878(14) -0.00005(13) 0.00223(11) 0.00125(14)
N1 0.0296(10) 0.0258(10) 0.0209(9) 0.0002(8) 0.0000(8) 0.0007(8)
N2 0.0309(11) 0.0288(10) 0.0220(9) -0.0009(8) 0.0048(8) 0.0009(8)
N3 0.0251(10) 0.0326(11) 0.0253(9) -0.0004(8) 0.0014(8) 0.0006(8)
N4 0.0330(11) 0.0280(11) 0.0252(9) 0.0016(8) 0.0037(8) -0.0018(8)
N5 0.0269(10) 0.0255(10) 0.0192(8) -0.0006(7) -0.0013(7) 0.0028(8)
N6 0.0271(10) 0.0265(10) 0.0177(8) 0.0012(7) 0.0002(7) 0.0003(8)
N7 0.0202(9) 0.0288(10) 0.0213(9) -0.0029(7) 0.0012(7) -0.0020(8)
N8 0.0215(9) 0.0282(10) 0.0254(9) -0.0019(8) 0.0006(7) 0.0020(8)
C1 0.0286(12) 0.0258(12) 0.0231(11) 0.0021(9) 0.0028(9) 0.0015(9)
C2 0.0255(12) 0.0310(13) 0.0207(10) 0.0002(9) 0.0029(9) 0.0024(9)
C3 0.0285(12) 0.0242(12) 0.0189(10) 0.0013(9) -0.0004(9) -0.0006(9)
C4 0.0192(11) 0.0295(12) 0.0183(10) -0.0050(8) -0.0005(8) 0.0004(9)
C5 0.0427(14) 0.0222(12) 0.0201(10) -0.0013(9) 0.0006(10) 0.0024(10)
C6 0.0458(15) 0.0243(12) 0.0210(11) -0.0004(9) 0.0074(10) 0.0033(10)
C7 0.0506(16) 0.0339(14) 0.0286(12) -0.0045(10) -0.0061(11) 0.0039(12)
C8 0.0608(18) 0.0317(14) 0.0300(12) -0.0053(10) 0.0138(12) 0.0013(12)
C9 0.0302(13) 0.0336(14) 0.0308(12) -0.0003(10) 0.0006(10) -0.0012(10)
C10 0.0335(14) 0.0430(16) 0.0326(12) -0.0012(11) 0.0110(11) -0.0009(11)
C11 0.0239(12) 0.0381(15) 0.0353(13) -0.0060(11) 0.0035(10) -0.0036(10)
C12 0.0278(13) 0.0300(13) 0.0374(13) -0.0045(10) 0.0072(10) -0.0038(10)
C13 0.0331(15) 0.0565(18) 0.0482(15) -0.0077(14) -0.0055(12) -0.0104(13)
C14 0.0425(15) 0.0369(15) 0.0490(15) -0.0024(12) 0.0107(12) -0.0105(12)
C15 0.0313(13) 0.0455(15) 0.0249(11) 0.0036(10) 0.0013(10) 0.0032(11)
C16 0.0420(15) 0.0367(14) 0.0310(12) 0.0064(11) 0.0009(11) -0.0009(11)
C17 0.0253(12) 0.0245(12) 0.0267(11) -0.0005(9) 0.0015(9) 0.0002(9)
C18 0.0244(11) 0.0214(11) 0.0264(11) 0.0014(9) 0.0006(9) -0.0016(9)
C19 0.0370(14) 0.0455(16) 0.0262(12) -0.0031(11) 0.0037(10) 0.0118(11)
C20 0.0326(13) 0.0345(14) 0.0271(11) -0.0012(10) -0.0005(10) 0.0044(10)
C21 0.0372(14) 0.0369(14) 0.0186(10) 0.0010(10) -0.0041(9) 0.0069(11)
C22 0.0408(14) 0.0363(14) 0.0172(10) 0.0018(9) 0.0001(10) 0.0088(11)
C23 0.0285(12) 0.0276(12) 0.0212(10) -0.0025(9) -0.0022(9) -0.0060(9)
C24 0.0334(13) 0.0266(12) 0.0236(11) -0.0022(9) -0.0047(9) 0.0005(10)
C25 0.0492(16) 0.0351(15) 0.0339(13) 0.0019(11) 0.0040(12) -0.0148(12)
C26 0.0469(16) 0.0305(14) 0.0435(14) -0.0035(11) -0.0004(12) 0.0102(12)
C27 0.0224(12) 0.0374(14) 0.0293(12) -0.0059(10) 0.0044(9) -0.0024(10)
C28 0.0231(12) 0.0450(16) 0.0424(14) -0.0024(12) 0.0076(11) 0.0048(11)
C29 0.0250(12) 0.0222(11) 0.0223(10) 0.0057(8) 0.0017(9) 0.0017(9)
C30 0.0316(13) 0.0337(13) 0.0229(11) 0.0036(9) 0.0003(9) -0.0001(10)
C31 0.0397(14) 0.0333(14) 0.0223(11) 0.0047(10) 0.0113(10) 0.0031(11)
C32 0.0283(13) 0.0320(13) 0.0353(13) 0.0096(10) 0.0129(10) 0.0047(10)
C33 0.0231(12) 0.0318(13) 0.0381(13) 0.0044(10) 0.0014(10) 0.0015(10)
C34 0.0278(12) 0.0271(12) 0.0238(11) 0.0002(9) 0.0038(9) 0.0002(9)
C35 0.0240(11) 0.0298(12) 0.0185(10) 0.0028(9) 0.0049(9) 0.0009(9)
C36 0.0305(13) 0.0296(13) 0.0273(11) 0.0043(9) 0.0024(10) -0.0001(10)
C37 0.0305(13) 0.0431(16) 0.0328(13) 0.0088(11) -0.0068(10) 0.0017(11)
C38 0.0352(14) 0.0489(16) 0.0250(12) 0.0032(11) -0.0090(10) -0.0079(12)
C39 0.0348(13) 0.0341(14) 0.0238(11) -0.0059(10) 0.0036(10) -0.0049(11)
C40 0.0260(12) 0.0311(13) 0.0211(10) -0.0032(9) 0.0017(9) 0.0021(9)
C41 0.0269(12) 0.0236(11) 0.0211(10) -0.0060(9) 0.0009(9) -0.0025(9)
C42 0.0292(12) 0.0261(12) 0.0231(11) -0.0016(9) 0.0012(9) -0.0018(9)
C43 0.0402(14) 0.0319(13) 0.0242(11) 0.0020(10) -0.0051(10) -0.0047(11)
C44 0.0514(16) 0.0338(14) 0.0197(11) 0.0011(10) 0.0028(11) -0.0070(12)
C45 0.0366(14) 0.0426(15) 0.0281(12) -0.0012(11) 0.0120(11) -0.0065(11)
C46 0.0286(13) 0.0394(14) 0.0277(12) -0.0016(10) 0.0037(10) -0.0006(10)
C47 0.0200(11) 0.0270(12) 0.0328(12) -0.0026(10) -0.0003(9) -0.0003(9)
C48 0.0298(13) 0.0299(14) 0.0451(14) 0.0010(11) 0.0044(11) 0.0031(10)
C49 0.0422(16) 0.0280(15) 0.0689(19) 0.0061(13) 0.0095(14) 0.0001(12)
C50 0.0348(15) 0.0330(15) 0.074(2) -0.0128(14) 0.0046(14) 0.0058(11)
C51 0.0292(14) 0.0441(16) 0.0498(16) -0.0184(13) 0.0033(12) 0.0028(11)
C52 0.0205(11) 0.0344(14) 0.0359(12) -0.0049(10) 0.0018(10) 0.0024(10)
B1 0.0199(12) 0.0243(13) 0.0243(12) 0.0015(10) 0.0035(10) 0.0008(10)

loop_
_atom_type_symbol
_atom_type_description
_atom_type_scat_dispersion_real
_atom_type_scat_dispersion_imag
_atom_type_scat_source
C C 0.0033 0.0016 'International Tables Vol C Tables 4.2.6.8 and 6.1.1.4'
H H 0.0000 0.0000 'International Tables Vol C Tables 4.2.6.8 and 6.1.1.4'
B B 0.0013 0.0007 'International Tables Vol C Tables 4.2.6.8 and 6.1.1.4'
Fe Fe 0.3463 0.8444 'International Tables Vol C Tables 4.2.6.8 and 6.1.1.4'
N N 0.0061 0.0033 'International Tables Vol C Tables 4.2.6.8 and 6.1.1.4'

loop_
_geom_angle_atom_site_label_1
_geom_angle_atom_site_label_2
_geom_angle_atom_site_label_3
_geom_angle
C2 Fe1 C1 112.42(8)
C3 Fe1 C1 117.14(8)
C3 Fe1 C2 98.92(9)
C4 Fe1 C1 101.38(8)
C4 Fe1 C2 116.01(8)
C4 Fe1 C3 111.78(8)
C1 N1 C5 112.69(18)
C1 N1 C9 123.49(17)
C5 N1 C9 123.72(18)
C1 N2 C6 112.26(18)
C1 N2 C10 124.43(18)
C6 N2 C10 123.31(18)
C2 N3 C11 112.44(18)
C2 N3 C15 123.75(19)
C11 N3 C15 123.80(19)
C2 N4 C12 112.73(18)
C2 N4 C16 123.37(18)
C12 N4 C16 123.7(2)
C3 N5 C17 113.12(17)
C3 N5 C21 122.34(18)
C17 N5 C21 124.50(17)
C3 N6 C18 112.82(16)
C3 N6 C22 123.43(17)
C18 N6 C22 123.48(17)
C4 N7 C23 112.81(17)
C4 N7 C27 123.80(18)
C23 N7 C27 123.18(18)
C4 N8 C24 112.73(17)
C4 N8 C28 122.51(18)
C24 N8 C28 124.50(19)
N1 C1 Fe1 126.97(15)
N1 C1 N2 102.12(17)
N2 C1 Fe1 130.87(16)
N3 C2 Fe1 133.60(16)
N4 C2 Fe1 123.86(15)
N4 C2 N3 102.17(18)
N5 C3 Fe1 124.51(14)
N6 C3 Fe1 133.95(15)
N6 C3 N5 101.49(17)
N7 C4 Fe1 133.20(15)
N7 C4 N8 101.80(17)
N8 C4 Fe1 124.99(15)
N1 C5 C7 122.7(2)
C6 C5 N1 106.34(19)
C6 C5 C7 131.0(2)
N2 C6 C8 122.0(2)
C5 C6 N2 106.59(19)
C5 C6 C8 131.4(2)
C5 C7 H7A 109.5
C5 C7 H7B 109.5
C5 C7 H7C 109.5
H7A C7 H7B 109.5
H7A C7 H7C 109.5
H7B C7 H7C 109.5
C6 C8 H8A 109.5
C6 C8 H8B 109.5
C6 C8 H8C 109.5
H8A C8 H8B 109.5
H8A C8 H8C 109.5
H8B C8 H8C 109.5
N1 C9 H9A 109.5
N1 C9 H9B 109.5
N1 C9 H9C 109.5
H9A C9 H9B 109.5
H9A C9 H9C 109.5
H9B C9 H9C 109.5
N2 C10 H10A 109.5
N2 C10 H10B 109.5
N2 C10 H10C 109.5
H10A C10 H10B 109.5
H10A C10 H10C 109.5
H10B C10 H10C 109.5
N3 C11 C13 122.5(2)
C12 C11 N3 106.64(19)
C12 C11 C13 130.8(2)
N4 C12 C14 122.3(2)
C11 C12 N4 106.0(2)
C11 C12 C14 131.6(2)
C11 C13 H13A 109.5
C11 C13 H13B 109.5
C11 C13 H13C 109.5
H13A C13 H13B 109.5
H13A C13 H13C 109.5
H13B C13 H13C 109.5
C12 C14 H14A 109.5
C12 C14 H14B 109.5
C12 C14 H14C 109.5
H14A C14 H14B 109.5
H14A C14 H14C 109.5
H14B C14 H14C 109.5
N3 C15 H15A 109.5
N3 C15 H15B 109.5
N3 C15 H15C 109.5
H15A C15 H15B 109.5
H15A C15 H15C 109.5
H15B C15 H15C 109.5
N4 C16 H16A 109.5
N4 C16 H16B 109.5
N4 C16 H16C 109.5
H16A C16 H16B 109.5
H16A C16 H16C 109.5
H16B C16 H16C 109.5
N5 C17 C19 122.39(18)
C18 C17 N5 106.33(18)
C18 C17 C19 131.3(2)
N6 C18 C20 122.32(18)
C17 C18 N6 106.24(18)
C17 C18 C20 131.4(2)
C17 C19 H19A 109.5
C17 C19 H19B 109.5
C17 C19 H19C 109.5
H19A C19 H19B 109.5
H19A C19 H19C 109.5
H19B C19 H19C 109.5
C18 C20 H20A 109.5
C18 C20 H20B 109.5
C18 C20 H20C 109.5
H20A C20 H20B 109.5
H20A C20 H20C 109.5
H20B C20 H20C 109.5
N5 C21 H21A 109.5
N5 C21 H21B 109.5
N5 C21 H21C 109.5
H21A C21 H21B 109.5
H21A C21 H21C 109.5
H21B C21 H21C 109.5
N6 C22 H22A 109.5
N6 C22 H22B 109.5
N6 C22 H22C 109.5
H22A C22 H22B 109.5
H22A C22 H22C 109.5
H22B C22 H22C 109.5
N7 C23 C25 123.4(2)
C24 C23 N7 106.08(19)
C24 C23 C25 130.5(2)
N8 C24 C26 123.0(2)
C23 C24 N8 106.57(19)
C23 C24 C26 130.5(2)
C23 C25 H25A 109.5
C23 C25 H25B 109.5
C23 C25 H25C 109.5
H25A C25 H25B 109.5
H25A C25 H25C 109.5
H25B C25 H25C 109.5
C24 C26 H26A 109.5
C24 C26 H26B 109.5
C24 C26 H26C 109.5
H26A C26 H26B 109.5
H26A C26 H26C 109.5
H26B C26 H26C 109.5
N7 C27 H27A 109.5
N7 C27 H27B 109.5
N7 C27 H27C 109.5
H27A C27 H27B 109.5
H27A C27 H27C 109.5
H27B C27 H27C 109.5
N8 C28 H28A 109.5
N8 C28 H28B 109.5
N8 C28 H28C 109.5
H28A C28 H28B 109.5
H28A C28 H28C 109.5
H28B C28 H28C 109.5
C30 C29 B1 124.45(18)
C34 C29 C30 114.58(19)
C34 C29 B1 120.94(18)
C29 C30 H30 118.7
C31 C30 C29 122.5(2)
C31 C30 H30 118.7
C30 C31 H31 119.7
C32 C31 C30 120.6(2)
C32 C31 H31 119.7
C31 C32 H32 120.5
C31 C32 C33 119.0(2)
C33 C32 H32 120.5
C32 C33 H33 120.3
C32 C33 C34 119.4(2)
C34 C33 H33 120.3
C29 C34 H34 118.1
C33 C34 C29 123.9(2)
C33 C34 H34 118.1
C36 C35 C40 115.3(2)
C36 C35 B1 125.1(2)
C40 C35 B1 119.67(18)
C35 C36 H36 118.9
C35 C36 C37 122.3(2)
C37 C36 H36 118.9
C36 C37 H37 119.8
C38 C37 C36 120.5(2)
C38 C37 H37 119.8
C37 C38 H38 120.5
C37 C38 C39 119.1(2)
C39 C38 H38 120.5
C38 C39 H39 120.1
C38 C39 C40 119.9(2)
C40 C39 H39 120.1
C35 C40 H40 118.5
C39 C40 C35 123.1(2)
C39 C40 H40 118.5
C42 C41 C46 114.9(2)
C42 C41 B1 125.49(19)
C46 C41 B1 119.38(19)
C41 C42 H42 118.6
C43 C42 C41 122.8(2)
C43 C42 H42 118.6
C42 C43 H43 119.8
C42 C43 C44 120.4(2)
C44 C43 H43 119.8
C43 C44 H44 120.8
C45 C44 C43 118.5(2)
C45 C44 H44 120.8
C44 C45 H45 119.9
C44 C45 C46 120.2(2)
C46 C45 H45 119.9
C41 C46 H46 118.4
C45 C46 C41 123.1(2)
C45 C46 H46 118.4
C48 C47 C52 114.9(2)
C48 C47 B1 120.47(19)
C52 C47 B1 124.6(2)
C47 C48 H48 118.5
C49 C48 C47 122.9(2)
C49 C48 H48 118.5
C48 C49 H49 119.8
C48 C49 C50 120.4(3)
C50 C49 H49 119.8
C49 C50 H50 120.8
C51 C50 C49 118.4(2)
C51 C50 H50 120.8
C50 C51 H51 119.5
C50 C51 C52 121.0(2)
C52 C51 H51 119.5
C47 C52 H52 118.8
C51 C52 C47 122.4(2)
C51 C52 H52 118.8
C29 B1 C41 112.94(17)
C35 B1 C29 109.94(17)
C35 B1 C41 107.25(17)
C35 B1 C47 111.40(17)
C47 B1 C29 107.53(17)
C47 B1 C41 107.80(17)

loop_
_geom_bond_atom_site_label_1
_geom_bond_atom_site_label_2
_geom_bond_distance
Fe1 C1 2.064(2)
Fe1 C2 2.045(2)
Fe1 C3 2.042(2)
Fe1 C4 2.037(2)
N1 C1 1.367(3)
N1 C5 1.391(3)
N1 C9 1.450(3)
N2 C1 1.371(3)
N2 C6 1.394(3)
N2 C10 1.447(3)
N3 C2 1.369(3)
N3 C11 1.395(3)
N3 C15 1.445(3)
N4 C2 1.366(3)
N4 C12 1.398(3)
N4 C16 1.448(3)
N5 C3 1.373(2)
N5 C17 1.392(3)
N5 C21 1.453(2)
N6 C3 1.369(3)
N6 C18 1.402(3)
N6 C22 1.455(2)
N7 C4 1.370(3)
N7 C23 1.397(3)
N7 C27 1.447(3)
N8 C4 1.376(3)
N8 C24 1.388(3)
N8 C28 1.456(3)
C5 C6 1.340(3)
C5 C7 1.485(3)
C6 C8 1.497(3)
C7 H7A 0.9600
C7 H7B 0.9600
C7 H7C 0.9600
C8 H8A 0.9600
C8 H8B 0.9600
C8 H8C 0.9600
C9 H9A 0.9600
C9 H9B 0.9600
C9 H9C 0.9600
C10 H10A 0.9600
C10 H10B 0.9600
C10 H10C 0.9600
C11 C12 1.343(3)
C11 C13 1.494(3)
C12 C14 1.479(3)
C13 H13A 0.9600
C13 H13B 0.9600
C13 H13C 0.9600
C14 H14A 0.9600
C14 H14B 0.9600
C14 H14C 0.9600
C15 H15A 0.9600
C15 H15B 0.9600
C15 H15C 0.9600
C16 H16A 0.9600
C16 H16B 0.9600
C16 H16C 0.9600
C17 C18 1.340(3)
C17 C19 1.486(3)
C18 C20 1.487(3)
C19 H19A 0.9600
C19 H19B 0.9600
C19 H19C 0.9600
C20 H20A 0.9600
C20 H20B 0.9600
C20 H20C 0.9600
C21 H21A 0.9600
C21 H21B 0.9600
C21 H21C 0.9600
C22 H22A 0.9600
C22 H22B 0.9600
C22 H22C 0.9600
C23 C24 1.348(3)
C23 C25 1.487(3)
C24 C26 1.489(3)
C25 H25A 0.9600
C25 H25B 0.9600
C25 H25C 0.9600
C26 H26A 0.9600
C26 H26B 0.9600
C26 H26C 0.9600
C27 H27A 0.9600
C27 H27B 0.9600
C27 H27C 0.9600
C28 H28A 0.9600
C28 H28B 0.9600
C28 H28C 0.9600
C29 C30 1.399(3)
C29 C34 1.394(3)
C29 B1 1.650(3)
C30 H30 0.9300
C30 C31 1.392(3)
C31 H31 0.9300
C31 C32 1.372(3)
C32 H32 0.9300
C32 C33 1.383(3)
C33 H33 0.9300
C33 C34 1.385(3)
C34 H34 0.9300
C35 C36 1.393(3)
C35 C40 1.399(3)
C35 B1 1.643(3)
C36 H36 0.9300
C36 C37 1.394(3)
C37 H37 0.9300
C37 C38 1.372(3)
C38 H38 0.9300
C38 C39 1.379(3)
C39 H39 0.9300
C39 C40 1.383(3)
C40 H40 0.9300
C41 C42 1.389(3)
C41 C46 1.398(3)
C41 B1 1.651(3)
C42 H42 0.9300
C42 C43 1.384(3)
C43 H43 0.9300
C43 C44 1.384(3)
C44 H44 0.9300
C44 C45 1.376(3)
C45 H45 0.9300
C45 C46 1.382(3)
C46 H46 0.9300
C47 C48 1.399(3)
C47 C52 1.406(3)
C47 B1 1.649(3)
C48 H48 0.9300
C48 C49 1.383(3)
C49 H49 0.9300
C49 C50 1.390(4)
C50 H50 0.9300
C50 C51 1.370(4)
C51 H51 0.9300
C51 C52 1.389(3)
C52 H52 0.9300

loop_
_geom_torsion_atom_site_label_1
_geom_torsion_atom_site_label_2
_geom_torsion_atom_site_label_3
_geom_torsion_atom_site_label_4
_geom_torsion
N1 C5 C6 N2 -0.6(2)
N1 C5 C6 C8 179.5(2)
N3 C11 C12 N4 0.1(2)
N3 C11 C12 C14 177.4(2)
N5 C17 C18 N6 -0.2(2)
N5 C17 C18 C20 179.0(2)
N7 C23 C24 N8 0.7(2)
N7 C23 C24 C26 -179.8(2)
C1 N1 C5 C6 0.9(3)
C1 N1 C5 C7 -178.7(2)
C1 N2 C6 C5 0.2(3)
C1 N2 C6 C8 -179.9(2)
C2 N3 C11 C12 -0.4(3)
C2 N3 C11 C13 177.2(2)
C2 N4 C12 C11 0.3(3)
C2 N4 C12 C14 -177.3(2)
C3 N5 C17 C18 -0.4(2)
C3 N5 C17 C19 179.9(2)
C3 N6 C18 C17 0.8(2)
C3 N6 C18 C20 -178.54(19)
C4 N7 C23 C24 -0.1(2)
C4 N7 C23 C25 179.09(18)
C4 N8 C24 C23 -1.2(2)
C4 N8 C24 C26 179.25(19)
C5 N1 C1 Fe1 -178.58(15)
C5 N1 C1 N2 -0.7(2)
C6 N2 C1 Fe1 178.06(16)
C6 N2 C1 N1 0.3(2)
C7 C5 C6 N2 178.9(2)
C7 C5 C6 C8 -1.0(4)
C9 N1 C1 Fe1 -2.0(3)
C9 N1 C1 N2 175.82(19)
C9 N1 C5 C6 -175.7(2)
C9 N1 C5 C7 4.8(3)
C10 N2 C1 Fe1 -1.0(3)
C10 N2 C1 N1 -178.7(2)
C10 N2 C6 C5 179.2(2)
C10 N2 C6 C8 -0.8(3)
C11 N3 C2 Fe1 -172.39(17)
C11 N3 C2 N4 0.6(2)
C12 N4 C2 Fe1 173.33(15)
C12 N4 C2 N3 -0.6(2)
C13 C11 C12 N4 -177.3(2)
C13 C11 C12 C14 0.1(4)
C15 N3 C2 Fe1 8.5(3)
C15 N3 C2 N4 -178.54(19)
C15 N3 C11 C12 178.7(2)
C15 N3 C11 C13 -3.7(3)
C16 N4 C2 Fe1 -1.2(3)
C16 N4 C2 N3 -175.04(19)
C16 N4 C12 C11 174.8(2)
C16 N4 C12 C14 -2.9(3)
C17 N5 C3 Fe1 -176.92(15)
C17 N5 C3 N6 0.8(2)
C18 N6 C3 Fe1 176.46(16)
C18 N6 C3 N5 -0.9(2)
C19 C17 C18 N6 179.4(2)
C19 C17 C18 C20 -1.4(4)
C21 N5 C3 Fe1 5.1(3)
C21 N5 C3 N6 -177.15(19)
C21 N5 C17 C18 177.5(2)
C21 N5 C17 C19 -2.2(3)
C22 N6 C3 Fe1 -9.3(3)
C22 N6 C3 N5 173.28(19)
C22 N6 C18 C17 -173.46(19)
C22 N6 C18 C20 7.2(3)
C23 N7 C4 Fe1 177.77(15)
C23 N7 C4 N8 -0.6(2)
C24 N8 C4 Fe1 -177.48(14)
C24 N8 C4 N7 1.1(2)
C25 C23 C24 N8 -178.4(2)
C25 C23 C24 C26 1.2(4)
C27 N7 C4 Fe1 2.8(3)
C27 N7 C4 N8 -175.53(17)
C27 N7 C23 C24 174.91(18)
C27 N7 C23 C25 -5.9(3)
C28 N8 C4 Fe1 -3.1(3)
C28 N8 C4 N7 175.42(18)
C28 N8 C24 C23 -175.39(19)
C28 N8 C24 C26 5.0(3)
C29 C30 C31 C32 1.0(3)
C30 C29 C34 C33 -1.2(3)
C30 C29 B1 C35 -1.6(3)
C30 C29 B1 C41 118.2(2)
C30 C29 B1 C47 -123.0(2)
C30 C31 C32 C33 -0.9(3)
C31 C32 C33 C34 -0.2(3)
C32 C33 C34 C29 1.3(3)
C34 C29 C30 C31 0.1(3)
C34 C29 B1 C35 176.47(19)
C34 C29 B1 C41 -63.8(3)
C34 C29 B1 C47 55.0(2)
C35 C36 C37 C38 -0.2(3)
C36 C35 C40 C39 0.5(3)
C36 C35 B1 C29 -111.6(2)
C36 C35 B1 C41 125.2(2)
C36 C35 B1 C47 7.5(3)
C36 C37 C38 C39 0.9(4)
C37 C38 C39 C40 -0.8(3)
C38 C39 C40 C35 0.1(3)
C40 C35 C36 C37 -0.5(3)
C40 C35 B1 C29 69.2(2)
C40 C35 B1 C41 -53.9(2)
C40 C35 B1 C47 -171.69(18)
C41 C42 C43 C44 1.8(3)
C42 C41 C46 C45 2.0(3)
C42 C41 B1 C29 22.4(3)
C42 C41 B1 C35 143.7(2)
C42 C41 B1 C47 -96.3(2)
C42 C43 C44 C45 0.2(3)
C43 C44 C45 C46 -0.9(4)
C44 C45 C46 C41 -0.2(4)
C46 C41 C42 C43 -2.8(3)
C46 C41 B1 C29 -163.34(19)
C46 C41 B1 C35 -42.1(3)
C46 C41 B1 C47 78.0(2)
C47 C48 C49 C50 0.9(4)
C48 C47 C52 C51 -0.3(3)
C48 C47 B1 C29 51.7(2)
C48 C47 B1 C35 -68.8(2)
C48 C47 B1 C41 173.76(19)
C48 C49 C50 C51 -0.5(4)
C49 C50 C51 C52 -0.2(4)
C50 C51 C52 C47 0.6(4)
C52 C47 C48 C49 -0.4(3)
C52 C47 B1 C29 -128.0(2)
C52 C47 B1 C35 111.5(2)
C52 C47 B1 C41 -6.0(3)
B1 C29 C30 C31 178.2(2)
B1 C29 C34 C33 -179.4(2)
B1 C35 C36 C37 -179.7(2)
B1 C35 C40 C39 179.77(19)
B1 C41 C42 C43 171.7(2)
B1 C41 C46 C45 -172.9(2)
B1 C47 C48 C49 179.8(2)
B1 C47 C52 C51 179.4(2)

loop_
_smtbx_masks_void_nr
_smtbx_masks_void_average_x
_smtbx_masks_void_average_y
_smtbx_masks_void_average_z
_smtbx_masks_void_volume
_smtbx_masks_void_count_electrons
1 0.000 0.500 0.500 323.8 80.9
2 0.500 0.000 0.000 323.8 80.9
